data_7037786
loop_
_publ_author_name
'Vinogradova, Katerina A.'
'Krivopalov, Viktor P.'
'Nikolaenkova, Elena B.'
'Pervukhina, Natalia V.'
'Naumov, Dmitrii Yu'
'Boguslavsky, Evgenii G.'
'Bushuev, Mark B.'

_publ_section_title
;
 Mixed-valence copper(i,ii) complexes with
 4-(1H-pyrazol-1-yl)-6-R-pyrimidines: from ionic structures to
 coordination polymers.
;
_journal_issue 2
_journal_name_full 'Dalton transactions (Cambridge, England : 2003)'
_journal_page_first 515
_journal_page_last 524
_journal_paper_doi 10.1039/c5dt04005a
_journal_volume 45
_journal_year 2015
_chemical_formula_moiety 'C46 H42 Cl Cu N10 O2, Cl2 Cu'
_chemical_formula_sum 'C46 H42 Cl3 Cu2 N10 O2'
_chemical_formula_weight 1000.33
_space_group_IT_number 2
_symmetry_cell_setting triclinic
_symmetry_Int_Tables_number 2
_symmetry_space_group_name_Hall '-P 1'
_symmetry_space_group_name_H-M 'P -1'
_atom_sites_solution_hydrogens geom
_atom_sites_solution_primary direct
_atom_sites_solution_secondary difmap
_audit_creation_method SHELXL-97
_audit_update_record
;
2015-09-14 deposited with the CCDC.
2015-11-09 downloaded from the CCDC.
;
_cell_angle_alpha 74.0080(10)
_cell_angle_beta 85.5160(10)
_cell_angle_gamma 89.2250(10)
_cell_formula_units_Z 2
_cell_length_a 9.1159(2)
_cell_length_b 13.6244(3)
_cell_length_c 18.4950(4)
_cell_measurement_reflns_used 9033
_cell_measurement_temperature 150(2)
_cell_measurement_theta_max 26.52
_cell_measurement_theta_min 2.30
_cell_volume 2201.32(8)
_computing_cell_refinement 'SAINT (Bruker, 2004)'
_computing_data_collection 'APEX2 (Bruker, 2004)'
_computing_data_reduction 'SAINT (Bruker, 2004)'
_computing_molecular_graphics 'SHELXTL (Bruker, 2004)'
_computing_publication_material 'SHELXTL (Bruker, 2004)'
_computing_structure_refinement 'SHELXTL (Bruker, 2004)'
_computing_structure_solution 'SHELXTL (Bruker, 2004)'
_diffrn_ambient_temperature 150(2)
_diffrn_detector_area_resol_mean 25
_diffrn_measured_fraction_theta_full 0.991
_diffrn_measured_fraction_theta_max 0.990
_diffrn_measurement_device_type 'Bruker Nonius X8Apex CCD area-detector'
_diffrn_measurement_method '\f scans'
_diffrn_radiation_monochromator graphite
_diffrn_radiation_probe x-ray
_diffrn_radiation_type MoK\a
_diffrn_radiation_wavelength 0.71073
_diffrn_reflns_av_R_equivalents 0.0179
_diffrn_reflns_av_sigmaI/netI 0.0262
_diffrn_reflns_limit_h_max 11
_diffrn_reflns_limit_h_min -11
_diffrn_reflns_limit_k_max 17
_diffrn_reflns_limit_k_min -10
_diffrn_reflns_limit_l_max 23
_diffrn_reflns_limit_l_min -22
_diffrn_reflns_number 16421
_diffrn_reflns_theta_full 25.50
_diffrn_reflns_theta_max 26.37
_diffrn_reflns_theta_min 1.66
_diffrn_source 'fine-focus sealed tube'
_diffrn_standards_decay_% 0
_diffrn_standards_number 0
_exptl_absorpt_coefficient_mu 1.200
_exptl_absorpt_correction_T_max 0.7867
_exptl_absorpt_correction_T_min 0.6326
_exptl_absorpt_correction_type multi-scan
_exptl_absorpt_process_details 'SADABS (Bruker, 2004)'
_exptl_crystal_colour yellow
_exptl_crystal_density_diffrn 1.509
_exptl_crystal_density_method 'not measured'
_exptl_crystal_description prism
_exptl_crystal_F_000 1026
_exptl_crystal_size_max 0.42
_exptl_crystal_size_mid 0.35
_exptl_crystal_size_min 0.21
_refine_diff_density_max 0.902
_refine_diff_density_min -0.798
_refine_diff_density_rms 0.064
_refine_ls_extinction_method none
_refine_ls_goodness_of_fit_ref 1.066
_refine_ls_hydrogen_treatment mixed
_refine_ls_matrix_type full
_refine_ls_number_parameters 578
_refine_ls_number_reflns 8926
_refine_ls_number_restraints 18
_refine_ls_restrained_S_all 1.574
_refine_ls_R_factor_all 0.0461
_refine_ls_R_factor_gt 0.0385
_refine_ls_shift/su_max 0.000
_refine_ls_shift/su_mean 0.000
_refine_ls_structure_factor_coef Fsqd
_refine_ls_weighting_details 'calc w=1/[\s^2^(Fo^2^)+(0.0471P)^2^+2.1831P] where P=(Fo^2^+2Fc^2^)/3'
_refine_ls_weighting_scheme calc
_refine_ls_wR_factor_gt 0.1001
_refine_ls_wR_factor_ref 0.1041
_reflns_number_gt 7770
_reflns_number_total 8926
_reflns_threshold_expression >2\s(I)
_cod_data_source_file c5dt04005a2.cif
_cod_data_source_block mbb_088
_cod_database_code 7037786

loop_
_symmetry_equiv_pos_as_xyz
'x, y, z'
'-x, -y, -z'

loop_
_atom_site_label
_atom_site_type_symbol
_atom_site_fract_x
_atom_site_fract_y
_atom_site_fract_z
_atom_site_U_iso_or_equiv
_atom_site_adp_type
_atom_site_occupancy
_atom_site_symmetry_multiplicity
_atom_site_calc_flag
_atom_site_refinement_flags
_atom_site_disorder_assembly
_atom_site_disorder_group
Cu1 Cu 0.55333(4) 0.41378(3) 0.14458(2) 0.02116(12) Uani 1 1 d . . .
Cu2 Cu 0.9885(5) 0.7636(5) 0.3639(3) 0.0617(3) Uani 0.199(3) 1 d PU A 2
Cl11 Cl 0.66563(10) 0.31947(7) 0.07521(5) 0.0323(2) Uani 1 1 d . . .
Cl21 Cl 1.0326(8) 0.6161(8) 0.4225(5) 0.0590(5) Uani 0.199(3) 1 d PU A 2
Cl22 Cl 0.9536(10) 0.9121(9) 0.2995(5) 0.0795(6) Uani 0.199(3) 1 d PU A 2
O11 O 0.1879(3) -0.0660(2) 0.54050(17) 0.0480(8) Uani 1 1 d . . .
O21 O 0.8902(4) 1.0156(3) -0.0739(2) 0.0674(11) Uani 1 1 d . . .
N11 N 0.6896(3) 0.43854(19) 0.23352(14) 0.0182(5) Uani 1 1 d . . .
N12 N 0.6140(3) 0.39039(18) 0.30097(13) 0.0167(5) Uani 1 1 d . . .
N13 N 0.4992(3) 0.29836(19) 0.23262(14) 0.0191(5) Uani 1 1 d . . .
N14 N 0.3621(3) 0.1458(2) 0.28911(16) 0.0258(6) Uani 1 1 d . . .
N15 N 0.3023(3) 0.0937(2) 0.41748(16) 0.0281(6) Uani 1 1 d . . .
N21 N 0.3755(3) 0.5030(2) 0.17614(15) 0.0217(5) Uani 1 1 d . . .
N22 N 0.4368(3) 0.5995(2) 0.16028(14) 0.0209(5) Uani 1 1 d . . .
N23 N 0.5906(3) 0.5490(2) 0.07178(14) 0.0215(5) Uani 1 1 d . . .
N24 N 0.7175(3) 0.6669(2) -0.03293(16) 0.0296(6) Uani 1 1 d . . .
N25 N 0.7106(4) 0.8405(3) -0.04651(19) 0.0431(8) Uani 1 1 d . . .
C11 C 0.7780(3) 0.5061(2) 0.24888(17) 0.0175(6) Uani 1 1 d . . .
C12 C 0.7588(3) 0.5027(2) 0.32616(17) 0.0199(6) Uani 1 1 d . . .
H12 H 0.8090 0.5432 0.3509 0.024 Uiso 1 1 calc R . .
C13 C 0.6540(3) 0.4297(2) 0.35825(17) 0.0184(6) Uani 1 1 d . . .
C14 C 0.5253(3) 0.3058(2) 0.30215(17) 0.0171(6) Uani 1 1 d . . .
C15 C 0.4708(4) 0.2363(2) 0.36656(17) 0.0212(6) Uani 1 1 d . . .
H15 H 0.4947 0.2399 0.4149 0.025 Uiso 1 1 calc R . .
C16 C 0.3769(4) 0.1584(2) 0.35842(18) 0.0219(6) Uani 1 1 d . . .
C17 C 0.4240(4) 0.2150(2) 0.23130(18) 0.0249(7) Uani 1 1 d . . .
H17 H 0.4145 0.2051 0.1830 0.030 Uiso 1 1 calc R . .
C21 C 0.2753(3) 0.4971(2) 0.23433(18) 0.0230(7) Uani 1 1 d . . .
C22 C 0.2755(4) 0.5880(3) 0.25668(18) 0.0256(7) Uani 1 1 d . . .
H22 H 0.2152 0.6025 0.2967 0.031 Uiso 1 1 calc R . .
C23 C 0.3792(4) 0.6515(3) 0.20971(18) 0.0241(7) Uani 1 1 d . . .
C24 C 0.5320(3) 0.6286(2) 0.09383(17) 0.0214(6) Uani 1 1 d . . .
C25 C 0.5588(4) 0.7284(3) 0.05501(19) 0.0276(7) Uani 1 1 d . . .
H25 H 0.5102 0.7829 0.0695 0.033 Uiso 1 1 calc R . .
C26 C 0.6631(4) 0.7458(3) -0.00816(19) 0.0306(8) Uani 1 1 d . . .
C27 C 0.6770(4) 0.5744(3) 0.00711(18) 0.0261(7) Uani 1 1 d . . .
H27 H 0.7128 0.5197 -0.0117 0.031 Uiso 1 1 calc R . .
C111 C 0.8786(3) 0.5713(2) 0.18928(17) 0.0191(6) Uani 1 1 d . . .
C112 C 0.9261(3) 0.6650(3) 0.19621(19) 0.0249(7) Uani 1 1 d . . .
H112 H 0.8947 0.6860 0.2398 0.030 Uiso 1 1 calc R . .
C113 C 1.0192(4) 0.7278(3) 0.1396(2) 0.0317(8) Uani 1 1 d . . .
H113 H 1.0492 0.7924 0.1439 0.038 Uiso 1 1 calc R . .
C114 C 1.0681(4) 0.6960(3) 0.0768(2) 0.0326(8) Uani 1 1 d . . .
H114 H 1.1328 0.7383 0.0384 0.039 Uiso 1 1 calc R . .
C115 C 1.0229(4) 0.6026(3) 0.0700(2) 0.0300(7) Uani 1 1 d . . .
H115 H 1.0571 0.5809 0.0271 0.036 Uiso 1 1 calc R . .
C116 C 0.9278(3) 0.5405(3) 0.12562(18) 0.0239(7) Uani 1 1 d . . .
H116 H 0.8962 0.4768 0.1203 0.029 Uiso 1 1 calc R . .
C131 C 0.5820(3) 0.3973(2) 0.43567(17) 0.0201(6) Uani 1 1 d . . .
C132 C 0.6594(4) 0.3468(3) 0.49633(19) 0.0306(8) Uani 1 1 d . . .
H132 H 0.7623 0.3365 0.4895 0.037 Uiso 1 1 calc R . .
C133 C 0.5850(5) 0.3111(3) 0.5675(2) 0.0433(10) Uani 1 1 d . . .
H133 H 0.6374 0.2758 0.6093 0.052 Uiso 1 1 calc R . .
C134 C 0.4364(5) 0.3266(3) 0.5775(2) 0.0431(10) Uani 1 1 d . . .
H134 H 0.3859 0.2999 0.6258 0.052 Uiso 1 1 calc R . .
C135 C 0.3600(4) 0.3809(3) 0.5179(2) 0.0366(9) Uani 1 1 d . . .
H135 H 0.2580 0.3936 0.5253 0.044 Uiso 1 1 calc R . .
C136 C 0.4329(4) 0.4166(3) 0.44708(19) 0.0265(7) Uani 1 1 d . . .
H136 H 0.3808 0.4544 0.4060 0.032 Uiso 1 1 calc R . .
C161 C 0.2875(4) 0.1061(3) 0.4940(2) 0.0338(8) Uani 1 1 d . . .
H16A H 0.1930 0.1397 0.5019 0.041 Uiso 1 1 calc R . .
H16B H 0.3683 0.1502 0.5003 0.041 Uiso 1 1 calc R . .
C162 C 0.2927(5) 0.0037(3) 0.5513(2) 0.0426(10) Uani 1 1 d . . .
H16C H 0.3925 -0.0250 0.5479 0.051 Uiso 1 1 calc R . .
H16D H 0.2735 0.0128 0.6026 0.051 Uiso 1 1 calc R . .
C163 C 0.2094(5) -0.0792(3) 0.4672(3) 0.0452(10) Uani 1 1 d . . .
H16E H 0.1359 -0.1288 0.4614 0.054 Uiso 1 1 calc R . .
H16F H 0.3085 -0.1076 0.4605 0.054 Uiso 1 1 calc R . .
C164 C 0.1950(4) 0.0198(3) 0.4073(2) 0.0353(8) Uani 1 1 d . . .
H16G H 0.2139 0.0087 0.3567 0.042 Uiso 1 1 calc R . .
H16H H 0.0940 0.0465 0.4112 0.042 Uiso 1 1 calc R . .
C211 C 0.1768(3) 0.4084(3) 0.26555(19) 0.0265(7) Uani 1 1 d . . .
C212 C 0.1188(4) 0.3871(3) 0.3406(2) 0.0367(9) Uani 1 1 d . . .
H212 H 0.1461 0.4280 0.3716 0.044 Uiso 1 1 calc R . .
C213 C 0.0208(4) 0.3057(4) 0.3698(2) 0.0473(12) Uani 1 1 d . . .
H213 H -0.0157 0.2897 0.4212 0.057 Uiso 1 1 calc R . .
C214 C -0.0233(5) 0.2485(3) 0.3248(3) 0.0513(13) Uani 1 1 d . . .
H214 H -0.0916 0.1938 0.3450 0.062 Uiso 1 1 calc R . .
C215 C 0.0314(5) 0.2702(3) 0.2502(3) 0.0499(11) Uani 1 1 d . . .
H215 H -0.0002 0.2310 0.2190 0.060 Uiso 1 1 calc R . .
C216 C 0.1325(4) 0.3493(3) 0.2207(2) 0.0361(9) Uani 1 1 d . . .
H216 H 0.1714 0.3630 0.1698 0.043 Uiso 1 1 calc R . .
C231 C 0.4301(4) 0.7518(3) 0.21410(18) 0.0260(7) Uani 1 1 d . . .
C232 C 0.3280(4) 0.8219(3) 0.2297(2) 0.0344(8) Uani 1 1 d . . .
H232 H 0.2256 0.8074 0.2332 0.041 Uiso 1 1 calc R . .
C233 C 0.3767(6) 0.9131(3) 0.2399(2) 0.0444(10) Uani 1 1 d . . .
H233 H 0.3070 0.9605 0.2508 0.053 Uiso 1 1 calc R . .
C234 C 0.5247(6) 0.9355(3) 0.2344(3) 0.0497(11) Uani 1 1 d . . .
H234 H 0.5567 0.9982 0.2413 0.060 Uiso 1 1 calc R . .
C235 C 0.6269(5) 0.8663(3) 0.2187(3) 0.0457(10) Uani 1 1 d . . .
H235 H 0.7291 0.8815 0.2147 0.055 Uiso 1 1 calc R . .
C236 C 0.5795(4) 0.7750(3) 0.2089(2) 0.0343(8) Uani 1 1 d . . .
H236 H 0.6498 0.7276 0.1985 0.041 Uiso 1 1 calc R . .
C261 C 0.6547(6) 0.9340(3) -0.0307(3) 0.0506(11) Uani 1 1 d . . .
H26A H 0.5804 0.9165 0.0130 0.061 Uiso 1 1 calc R . .
H26B H 0.6062 0.9760 -0.0748 0.061 Uiso 1 1 calc R . .
C262 C 0.7785(7) 0.9942(4) -0.0137(3) 0.0632(14) Uani 1 1 d . . .
H26C H 0.7400 1.0590 -0.0058 0.076 Uiso 1 1 calc R . .
H26D H 0.8206 0.9548 0.0333 0.076 Uiso 1 1 calc R . .
C263 C 0.9493(6) 0.9227(4) -0.0844(3) 0.0603(14) Uani 1 1 d . . .
H26E H 0.9911 0.8831 -0.0374 0.072 Uiso 1 1 calc R . .
H26F H 1.0300 0.9386 -0.1250 0.072 Uiso 1 1 calc R . .
C264 C 0.8339(5) 0.8588(4) -0.1049(2) 0.0502(11) Uani 1 1 d . . .
H26G H 0.7986 0.8949 -0.1545 0.060 Uiso 1 1 calc R . .
H26H H 0.8766 0.7929 -0.1085 0.060 Uiso 1 1 calc R . .
Cu3 Cu 0.97959(9) 0.81968(13) 0.34122(6) 0.0617(3) Uani 0.801(3) 1 d P A 1
Cl31 Cl 1.01536(18) 0.6680(2) 0.40041(11) 0.0590(5) Uani 0.801(3) 1 d P A 1
Cl32 Cl 0.9500(2) 0.9714(2) 0.28048(12) 0.0795(6) Uani 0.801(3) 1 d P A 1

loop_
_atom_site_aniso_label
_atom_site_aniso_U_11
_atom_site_aniso_U_22
_atom_site_aniso_U_33
_atom_site_aniso_U_23
_atom_site_aniso_U_13
_atom_site_aniso_U_12
Cu1 0.0259(2) 0.0237(2) 0.01227(19) -0.00358(15) 0.00373(14) -0.00330(15)
Cu2 0.0445(4) 0.1051(9) 0.0455(5) -0.0405(6) 0.0143(3) -0.0401(5)
Cl11 0.0333(4) 0.0411(5) 0.0252(4) -0.0159(4) 0.0070(3) -0.0013(4)
Cl21 0.0355(6) 0.0945(12) 0.0573(9) -0.0399(9) 0.0073(6) -0.0191(8)
Cl22 0.0785(9) 0.0973(12) 0.0640(9) -0.0222(9) -0.0060(7) -0.0454(10)
O11 0.0487(17) 0.0429(16) 0.0391(16) 0.0098(13) 0.0037(13) -0.0220(13)
O21 0.067(2) 0.0465(19) 0.076(3) 0.0076(17) -0.0138(19) -0.0312(17)
N11 0.0182(12) 0.0208(12) 0.0131(12) -0.0013(10) 0.0022(9) -0.0023(10)
N12 0.0184(12) 0.0187(12) 0.0116(11) -0.0025(9) 0.0020(9) -0.0031(10)
N13 0.0223(13) 0.0195(12) 0.0151(12) -0.0046(10) 0.0008(10) -0.0012(10)
N14 0.0350(15) 0.0205(13) 0.0227(14) -0.0081(11) 0.0017(12) -0.0059(11)
N15 0.0385(16) 0.0214(14) 0.0222(14) -0.0038(11) 0.0043(12) -0.0101(12)
N21 0.0200(13) 0.0240(13) 0.0177(13) -0.0005(10) 0.0015(10) -0.0023(10)
N22 0.0214(13) 0.0228(13) 0.0169(12) -0.0031(10) -0.0004(10) -0.0013(10)
N23 0.0220(13) 0.0273(14) 0.0138(12) -0.0036(10) 0.0003(10) -0.0026(11)
N24 0.0283(15) 0.0370(16) 0.0188(14) -0.0009(12) 0.0023(11) -0.0083(12)
N25 0.052(2) 0.0355(18) 0.0353(18) -0.0009(14) 0.0093(15) -0.0197(15)
C11 0.0137(13) 0.0196(14) 0.0176(14) -0.0024(11) -0.0016(11) 0.0002(11)
C12 0.0194(14) 0.0224(15) 0.0186(15) -0.0066(12) -0.0015(12) -0.0017(12)
C13 0.0184(14) 0.0210(14) 0.0162(14) -0.0058(12) -0.0024(11) 0.0024(11)
C14 0.0161(14) 0.0180(14) 0.0173(14) -0.0053(11) -0.0002(11) 0.0013(11)
C15 0.0279(16) 0.0194(15) 0.0156(14) -0.0039(12) -0.0002(12) -0.0030(12)
C16 0.0266(16) 0.0155(14) 0.0220(15) -0.0033(12) 0.0012(12) -0.0003(12)
C17 0.0349(18) 0.0227(16) 0.0188(15) -0.0085(12) -0.0004(13) -0.0038(13)
C21 0.0177(14) 0.0291(17) 0.0177(15) 0.0007(12) -0.0008(12) 0.0045(12)
C22 0.0228(16) 0.0335(18) 0.0182(15) -0.0039(13) 0.0001(12) 0.0076(13)
C23 0.0237(16) 0.0291(17) 0.0187(15) -0.0048(13) -0.0054(12) 0.0068(13)
C24 0.0187(14) 0.0292(16) 0.0145(14) -0.0027(12) -0.0024(11) -0.0050(12)
C25 0.0314(18) 0.0288(17) 0.0211(16) -0.0035(13) -0.0033(13) -0.0064(14)
C26 0.0329(18) 0.0346(19) 0.0200(16) 0.0012(14) -0.0046(14) -0.0132(15)
C27 0.0242(16) 0.0348(18) 0.0162(15) -0.0021(13) 0.0004(12) -0.0032(14)
C111 0.0134(13) 0.0239(15) 0.0173(14) -0.0010(12) -0.0022(11) -0.0005(11)
C112 0.0205(15) 0.0299(17) 0.0237(16) -0.0061(13) -0.0026(12) -0.0040(13)
C113 0.0239(17) 0.0308(18) 0.036(2) -0.0013(15) -0.0037(14) -0.0099(14)
C114 0.0196(16) 0.041(2) 0.0281(18) 0.0043(15) 0.0038(13) -0.0073(14)
C115 0.0222(16) 0.041(2) 0.0223(17) -0.0032(14) 0.0050(13) -0.0001(14)
C116 0.0183(15) 0.0295(17) 0.0224(16) -0.0052(13) 0.0008(12) 0.0004(12)
C131 0.0265(16) 0.0188(14) 0.0153(14) -0.0058(11) 0.0017(12) -0.0045(12)
C132 0.043(2) 0.0288(18) 0.0195(16) -0.0068(13) -0.0010(14) 0.0097(15)
C133 0.076(3) 0.032(2) 0.0183(17) -0.0019(15) 0.0005(18) 0.0137(19)
C134 0.072(3) 0.032(2) 0.0224(18) -0.0089(15) 0.0214(19) -0.0100(19)
C135 0.037(2) 0.043(2) 0.033(2) -0.0210(17) 0.0167(16) -0.0151(17)
C136 0.0262(16) 0.0327(18) 0.0230(16) -0.0122(14) 0.0020(13) -0.0062(14)
C161 0.044(2) 0.0311(18) 0.0237(17) -0.0044(14) 0.0059(15) -0.0095(16)
C162 0.040(2) 0.045(2) 0.032(2) 0.0068(17) -0.0008(17) -0.0123(18)
C163 0.048(2) 0.0258(19) 0.055(3) -0.0020(18) 0.006(2) -0.0138(17)
C164 0.043(2) 0.0290(18) 0.0323(19) -0.0065(15) 0.0042(16) -0.0147(16)
C211 0.0171(15) 0.0286(17) 0.0251(17) 0.0055(13) 0.0035(12) 0.0061(13)
C212 0.0197(16) 0.052(2) 0.0278(18) 0.0054(16) 0.0047(14) 0.0073(15)
C213 0.0266(19) 0.056(3) 0.038(2) 0.018(2) 0.0151(17) 0.0087(18)
C214 0.032(2) 0.033(2) 0.069(3) 0.013(2) 0.020(2) 0.0004(17)
C215 0.043(2) 0.033(2) 0.068(3) -0.009(2) 0.018(2) -0.0092(18)
C216 0.0313(19) 0.0307(19) 0.039(2) -0.0021(16) 0.0126(16) -0.0025(15)
C231 0.0323(18) 0.0283(17) 0.0187(15) -0.0072(13) -0.0073(13) 0.0053(14)
C232 0.041(2) 0.040(2) 0.0237(17) -0.0107(15) -0.0044(15) 0.0109(16)
C233 0.070(3) 0.036(2) 0.032(2) -0.0164(17) -0.011(2) 0.018(2)
C234 0.077(3) 0.034(2) 0.045(2) -0.0184(19) -0.020(2) 0.002(2)
C235 0.050(2) 0.043(2) 0.051(3) -0.019(2) -0.020(2) -0.0029(19)
C236 0.0355(19) 0.035(2) 0.036(2) -0.0148(16) -0.0117(16) 0.0047(16)
C261 0.062(3) 0.034(2) 0.048(3) 0.0004(19) 0.002(2) -0.016(2)
C262 0.081(4) 0.040(2) 0.064(3) -0.004(2) -0.016(3) -0.018(2)
C263 0.052(3) 0.056(3) 0.059(3) 0.008(2) -0.007(2) -0.021(2)
C264 0.054(3) 0.053(3) 0.034(2) 0.0032(19) 0.0083(19) -0.026(2)
Cu3 0.0445(4) 0.1051(9) 0.0455(5) -0.0405(6) 0.0143(3) -0.0401(5)
Cl31 0.0355(6) 0.0945(12) 0.0573(9) -0.0399(9) 0.0073(6) -0.0191(8)
Cl32 0.0785(9) 0.0973(12) 0.0640(9) -0.0222(9) -0.0060(7) -0.0454(10)

loop_
_atom_type_symbol
_atom_type_description
_atom_type_scat_dispersion_real
_atom_type_scat_dispersion_imag
_atom_type_scat_source
C C 0.0033 0.0016 'International Tables Vol C Tables 4.2.6.8 and 6.1.1.4'
H H 0.0000 0.0000 'International Tables Vol C Tables 4.2.6.8 and 6.1.1.4'
N N 0.0061 0.0033 'International Tables Vol C Tables 4.2.6.8 and 6.1.1.4'
O O 0.0106 0.0060 'International Tables Vol C Tables 4.2.6.8 and 6.1.1.4'
Cl Cl 0.1484 0.1585 'International Tables Vol C Tables 4.2.6.8 and 6.1.1.4'
Cu Cu 0.3201 1.2651 'International Tables Vol C Tables 4.2.6.8 and 6.1.1.4'

loop_
_geom_angle_atom_site_label_1
_geom_angle_atom_site_label_2
_geom_angle_atom_site_label_3
_geom_angle
N13 Cu1 N23 166.64(11)
N13 Cu1 N21 90.97(10)
N23 Cu1 N21 77.78(10)
N13 Cu1 N11 76.29(10)
N23 Cu1 N11 96.71(10)
N21 Cu1 N11 92.10(10)
N13 Cu1 Cl11 95.58(8)
N23 Cu1 Cl11 97.66(8)
N21 Cu1 Cl11 154.54(8)
N11 Cu1 Cl11 113.35(7)
Cl21 Cu2 Cl22 176.5(4)
C163 O11 C162 110.9(3)
C262 O21 C263 110.0(4)
C11 N11 N12 105.6(2)
C11 N11 Cu1 142.8(2)
N12 N11 Cu1 105.34(17)
N11 N12 C13 111.0(2)
N11 N12 C14 116.9(2)
C13 N12 C14 131.7(2)
C17 N13 C14 115.6(3)
C17 N13 Cu1 125.3(2)
C14 N13 Cu1 118.7(2)
C17 N14 C16 116.8(3)
C16 N15 C161 124.2(3)
C16 N15 C164 121.7(3)
C161 N15 C164 112.2(3)
C21 N21 N22 105.2(3)
C21 N21 Cu1 138.6(2)
N22 N21 Cu1 103.15(18)
C23 N22 N21 111.4(3)
C23 N22 C24 132.9(3)
N21 N22 C24 115.4(2)
C27 N23 C24 115.1(3)
C27 N23 Cu1 129.5(2)
C24 N23 Cu1 115.1(2)
C27 N24 C26 117.1(3)
C26 N25 C261 124.2(4)
C26 N25 C264 122.5(4)
C261 N25 C264 113.2(3)
N11 C11 C12 110.7(3)
N11 C11 C111 120.8(3)
C12 C11 C111 128.5(3)
C13 C12 C11 106.5(3)
C13 C12 H12 126.7
C11 C12 H12 126.7
C12 C13 N12 106.2(3)
C12 C13 C131 131.1(3)
N12 C13 C131 122.6(3)
N13 C14 C15 122.1(3)
N13 C14 N12 113.9(3)
C15 C14 N12 124.0(3)
C14 C15 C16 117.2(3)
C14 C15 H15 121.4
C16 C15 H15 121.4
N15 C16 N14 117.4(3)
N15 C16 C15 122.6(3)
N14 C16 C15 120.1(3)
N14 C17 N13 127.3(3)
N14 C17 H17 116.3
N13 C17 H17 116.3
N21 C21 C22 110.3(3)
N21 C21 C211 122.8(3)
C22 C21 C211 126.9(3)
C23 C22 C21 107.0(3)
C23 C22 H22 126.5
C21 C22 H22 126.5
C22 C23 N22 106.1(3)
C22 C23 C231 127.9(3)
N22 C23 C231 125.8(3)
N23 C24 C25 123.6(3)
N23 C24 N22 113.7(3)
C25 C24 N22 122.6(3)
C24 C25 C26 116.1(3)
C24 C25 H25 121.9
C26 C25 H25 121.9
N25 C26 N24 117.4(3)
N25 C26 C25 122.0(4)
N24 C26 C25 120.6(3)
N24 C27 N23 127.0(3)
N24 C27 H27 116.5
N23 C27 H27 116.5
C116 C111 C112 119.2(3)
C116 C111 C11 120.8(3)
C112 C111 C11 119.9(3)
C113 C112 C111 120.3(3)
C113 C112 H112 119.8
C111 C112 H112 119.8
C114 C113 C112 119.8(3)
C114 C113 H113 120.1
C112 C113 H113 120.1
C115 C114 C113 120.1(3)
C115 C114 H114 120.0
C113 C114 H114 120.0
C114 C115 C116 120.3(3)
C114 C115 H115 119.8
C116 C115 H115 119.8
C115 C116 C111 120.1(3)
C115 C116 H116 119.9
C111 C116 H116 119.9
C132 C131 C136 119.7(3)
C132 C131 C13 121.2(3)
C136 C131 C13 119.1(3)
C131 C132 C133 119.4(4)
C131 C132 H132 120.3
C133 C132 H132 120.3
C134 C133 C132 120.4(4)
C134 C133 H133 119.8
C132 C133 H133 119.8
C133 C134 C135 120.4(3)
C133 C134 H134 119.8
C135 C134 H134 119.8
C134 C135 C136 119.6(4)
C134 C135 H135 120.2
C136 C135 H135 120.2
C135 C136 C131 120.4(3)
C135 C136 H136 119.8
C131 C136 H136 119.8
N15 C161 C162 110.1(3)
N15 C161 H16A 109.6
C162 C161 H16A 109.6
N15 C161 H16B 109.6
C162 C161 H16B 109.6
H16A C161 H16B 108.1
O11 C162 C161 112.1(3)
O11 C162 H16C 109.2
C161 C162 H16C 109.2
O11 C162 H16D 109.2
C161 C162 H16D 109.2
H16C C162 H16D 107.9
O11 C163 C164 111.7(3)
O11 C163 H16E 109.3
C164 C163 H16E 109.3
O11 C163 H16F 109.3
C164 C163 H16F 109.3
H16E C163 H16F 107.9
N15 C164 C163 108.8(3)
N15 C164 H16G 109.9
C163 C164 H16G 109.9
N15 C164 H16H 109.9
C163 C164 H16H 109.9
H16G C164 H16H 108.3
C216 C211 C212 119.2(3)
C216 C211 C21 121.3(3)
C212 C211 C21 119.4(3)
C213 C212 C211 119.8(4)
C213 C212 H212 120.1
C211 C212 H212 120.1
C214 C213 C212 120.6(4)
C214 C213 H213 119.7
C212 C213 H213 119.7
C213 C214 C215 120.0(4)
C213 C214 H214 120.0
C215 C214 H214 120.0
C214 C215 C216 120.2(5)
C214 C215 H215 119.9
C216 C215 H215 119.9
C211 C216 C215 120.2(4)
C211 C216 H216 119.9
C215 C216 H216 119.9
C236 C231 C232 119.0(3)
C236 C231 C23 121.1(3)
C232 C231 C23 119.7(3)
C233 C232 C231 119.7(4)
C233 C232 H232 120.1
C231 C232 H232 120.1
C234 C233 C232 120.9(4)
C234 C233 H233 119.6
C232 C233 H233 119.6
C233 C234 C235 119.8(4)
C233 C234 H234 120.1
C235 C234 H234 120.1
C236 C235 C234 119.8(4)
C236 C235 H235 120.1
C234 C235 H235 120.1
C235 C236 C231 120.8(4)
C235 C236 H236 119.6
C231 C236 H236 119.6
N25 C261 C262 110.3(4)
N25 C261 H26A 109.6
C262 C261 H26A 109.6
N25 C261 H26B 109.6
C262 C261 H26B 109.6
H26A C261 H26B 108.1
O21 C262 C261 110.7(4)
O21 C262 H26C 109.5
C261 C262 H26C 109.5
O21 C262 H26D 109.5
C261 C262 H26D 109.5
H26C C262 H26D 108.1
O21 C263 C264 111.9(4)
O21 C263 H26E 109.2
C264 C263 H26E 109.2
O21 C263 H26F 109.2
C264 C263 H26F 109.2
H26E C263 H26F 107.9
N25 C264 C263 108.9(4)
N25 C264 H26G 109.9
C263 C264 H26G 109.9
N25 C264 H26H 109.9
C263 C264 H26H 109.9
H26G C264 H26H 108.3
Cl32 Cu3 Cl31 178.32(9)

loop_
_geom_bond_atom_site_label_1
_geom_bond_atom_site_label_2
_geom_bond_distance
Cu1 N13 1.963(3)
Cu1 N23 1.975(3)
Cu1 N21 2.153(3)
Cu1 N11 2.236(3)
Cu1 Cl11 2.2389(9)
Cu2 Cl21 2.055(10)
Cu2 Cl22 2.081(12)
O11 C163 1.415(6)
O11 C162 1.420(5)
O21 C262 1.419(7)
O21 C263 1.426(7)
N11 C11 1.333(4)
N11 N12 1.374(3)
N12 C13 1.385(4)
N12 C14 1.411(4)
N13 C17 1.341(4)
N13 C14 1.357(4)
N14 C17 1.310(4)
N14 C16 1.356(4)
N15 C16 1.343(4)
N15 C161 1.467(4)
N15 C164 1.472(5)
N21 C21 1.342(4)
N21 N22 1.381(4)
N22 C23 1.374(4)
N22 C24 1.412(4)
N23 C27 1.343(4)
N23 C24 1.350(4)
N24 C27 1.315(4)
N24 C26 1.353(5)
N25 C26 1.349(5)
N25 C261 1.461(6)
N25 C264 1.470(5)
C11 C12 1.414(4)
C11 C111 1.473(4)
C12 C13 1.366(4)
C12 H12 0.9500
C13 C131 1.480(4)
C14 C15 1.364(4)
C15 C16 1.419(4)
C15 H15 0.9500
C17 H17 0.9500
C21 C22 1.411(5)
C21 C211 1.470(5)
C22 C23 1.369(5)
C22 H22 0.9500
C23 C231 1.474(5)
C24 C25 1.366(5)
C25 C26 1.416(5)
C25 H25 0.9500
C27 H27 0.9500
C111 C116 1.396(5)
C111 C112 1.396(5)
C112 C113 1.392(5)
C112 H112 0.9500
C113 C114 1.388(6)
C113 H113 0.9500
C114 C115 1.383(5)
C114 H114 0.9500
C115 C116 1.388(5)
C115 H115 0.9500
C116 H116 0.9500
C131 C132 1.384(5)
C131 C136 1.391(5)
C132 C133 1.395(5)
C132 H132 0.9500
C133 C134 1.375(7)
C133 H133 0.9500
C134 C135 1.381(6)
C134 H134 0.9500
C135 C136 1.383(5)
C135 H135 0.9500
C136 H136 0.9500
C161 C162 1.505(5)
C161 H16A 0.9900
C161 H16B 0.9900
C162 H16C 0.9900
C162 H16D 0.9900
C163 C164 1.503(5)
C163 H16E 0.9900
C163 H16F 0.9900
C164 H16G 0.9900
C164 H16H 0.9900
C211 C216 1.388(6)
C211 C212 1.399(5)
C212 C213 1.393(6)
C212 H212 0.9500
C213 C214 1.371(7)
C213 H213 0.9500
C214 C215 1.383(7)
C214 H214 0.9500
C215 C216 1.391(5)
C215 H215 0.9500
C216 H216 0.9500
C231 C236 1.392(5)
C231 C232 1.396(5)
C232 C233 1.391(6)
C232 H232 0.9500
C233 C234 1.377(7)
C233 H233 0.9500
C234 C235 1.388(7)
C234 H234 0.9500
C235 C236 1.386(6)
C235 H235 0.9500
C236 H236 0.9500
C261 C262 1.506(7)
C261 H26A 0.9900
C261 H26B 0.9900
C262 H26C 0.9900
C262 H26D 0.9900
C263 C264 1.509(7)
C263 H26E 0.9900
C263 H26F 0.9900
C264 H26G 0.9900
C264 H26H 0.9900
Cu3 Cl32 2.088(3)
Cu3 Cl31 2.089(2)
